data_4323016
loop_
_publ_author_name
Vidyavathy
'K. Vidyasagar'

_publ_section_title
;
 Low-Temperature Syntheses and Characterization of Novel Layered
 Tellurites, A2Mo3TeO12 (A = NH4, Cs), and "Zero-Dimensional" Tellurites,
 A4Mo6Te2O24.6H2O (A = Rb, K)
;
_journal_name_full 'Inorganic Chemistry'
_journal_page_first 4764
_journal_page_last 4774
_journal_paper_doi 10.1021/ic980102e
_journal_volume 37
_journal_year 1998
_chemical_formula_sum 'H8 Mo3 N2 O12 Te'
_chemical_formula_weight 643.50
_chemical_name_systematic
; 
 ? 
;
_space_group_IT_number 173
_symmetry_cell_setting hexagonal
_symmetry_space_group_name_Hall 'P 6c'
_symmetry_space_group_name_H-M 'P 63'
_atom_sites_solution_hydrogens geom
_atom_sites_solution_primary direct
_atom_sites_solution_secondary difmap
_audit_creation_method SHELXL
_cell_angle_alpha 90.00
_cell_angle_beta 90.00
_cell_angle_gamma 120.00
_cell_formula_units_Z 2
_cell_length_a 7.332(2)
_cell_length_b 7.332(2)
_cell_length_c 12.028(4)
_cell_measurement_reflns_used 15
_cell_measurement_temperature 293(2)
_cell_measurement_theta_max 17.5
_cell_measurement_theta_min 14.5
_cell_volume 560.0(3)
_computing_cell_refinement 'MSC/AFC Diffractometer software'
_computing_data_collection 'MSC/AFC Diffractometer software'
_computing_data_reduction 'MSC/AFC Diffractometer software'
_computing_molecular_graphics ORTEP92
_computing_publication_material SHELXL-93
_computing_structure_refinement 'SHELXL-93 (Sheldrick, 1993)'
_computing_structure_solution 'SHELXS-86 (Sheldrick, 1990)'
_diffrn_ambient_temperature 293(2)
_diffrn_measurement_device 'Rigaku AFC7 Diffractometer'
_diffrn_measurement_method 'Omega Twotheta'
_diffrn_radiation_monochromator graphite
_diffrn_radiation_source 'fine-focus sealed tube'
_diffrn_radiation_type MoK\a
_diffrn_radiation_wavelength 0.71073
_diffrn_reflns_av_R_equivalents 0.0443
_diffrn_reflns_av_sigmaI/netI 0.0377
_diffrn_reflns_limit_h_max 7
_diffrn_reflns_limit_h_min -7
_diffrn_reflns_limit_k_max 8
_diffrn_reflns_limit_k_min 0
_diffrn_reflns_limit_l_max 14
_diffrn_reflns_limit_l_min 0
_diffrn_reflns_number 781
_diffrn_reflns_theta_max 24.99
_diffrn_reflns_theta_min 3.21
_diffrn_standards_decay_% 5
_diffrn_standards_interval_time '1 hour'
_diffrn_standards_number 3
_exptl_absorpt_coefficient_mu 5.922
_exptl_absorpt_correction_T_max 0.90
_exptl_absorpt_correction_T_min 0.75
_exptl_absorpt_correction_type empirical
_exptl_crystal_colour Yellow
_exptl_crystal_density_diffrn 3.816
_exptl_crystal_description 'Rectangular blocks'
_exptl_crystal_F_000 592
_exptl_crystal_size_max 0.2
_exptl_crystal_size_mid 0.15
_exptl_crystal_size_min 0.15
_refine_diff_density_max 0.835
_refine_diff_density_min -1.264
_refine_diff_density_rms 0.200
_refine_ls_abs_structure_details 'Flack H D (1983), Acta Cryst. A39, 876-881'
_refine_ls_abs_structure_Flack 0.20(10)
_refine_ls_extinction_coef 0.0375(22)
_refine_ls_extinction_expression Fc^*^=kFc[1+0.001xFc^2^\l^3^/sin(2\q)]^-1/4^
_refine_ls_extinction_method SHELXL
_refine_ls_goodness_of_fit_all 1.284
_refine_ls_goodness_of_fit_obs 1.288
_refine_ls_matrix_type full
_refine_ls_number_parameters 56
_refine_ls_number_reflns 353
_refine_ls_number_restraints 1
_refine_ls_restrained_S_all 1.282
_refine_ls_restrained_S_obs 1.286
_refine_ls_R_factor_all 0.0295
_refine_ls_R_factor_obs 0.0273
_refine_ls_shift/esd_max 0.000
_refine_ls_shift/esd_mean 0.000
_refine_ls_structure_factor_coef Fsqd
_refine_ls_weighting_details 'w=1/[\s^2^(Fo^2^)+(0.0202P)^2^+2.4603P] where P=(Fo^2^+2Fc^2^)/3'
_refine_ls_weighting_scheme calc
_refine_ls_wR_factor_all 0.0645
_refine_ls_wR_factor_obs 0.0637
_reflns_number_observed 343
_reflns_number_total 353
_reflns_observed_criterion >2sigma(I)
_cod_data_source_file ic980102e_1.cif
_cod_data_source_block nmt(NH4)2Mo(3)TeO(12),compound1
_cod_depositor_comments
;
The following automatic conversions were performed:

'_refine_ls_weighting_scheme' value 'calc
w=1/[\s^2^(Fo^2^)+(0.0202P)^2^+2.4603P] where P=(Fo^2^+2Fc^2^)/3' was
changed to 'calc'. New tag '_refine_ls_weighting_details' was
created. The value of the new tag was set to
'w=1/[\s^2^(Fo^2^)+(0.0202P)^2^+2.4603P] where P=(Fo^2^+2Fc^2^)/3'.

Automatic conversion script
Id: cif_fix_values 3143 2015-03-26 13:38:13Z robertas 
;
_cod_database_code 4323016

loop_
_symmetry_equiv_pos_as_xyz
'x, y, z'
'-y, x-y, z'
'-x+y, -x, z'
'-x, -y, z+1/2'
'y, -x+y, z+1/2'
'x-y, x, z+1/2'

loop_
_atom_site_aniso_label
_atom_site_aniso_U_11
_atom_site_aniso_U_22
_atom_site_aniso_U_33
_atom_site_aniso_U_23
_atom_site_aniso_U_13
_atom_site_aniso_U_12
Te 0.0101(5) 0.0101(5) 0.0056(6) 0.000 0.000 0.0050(2)
Mo 0.0086(5) 0.0072(5) 0.0083(5) -0.0003(5) -0.0003(6) 0.0040(4)
O1 0.015(4) 0.014(4) 0.010(4) 0.000(4) -0.005(4) 0.005(3)
O2 0.014(4) 0.018(4) 0.016(4) -0.005(4) -0.005(4) 0.009(4)
O3 0.006(4) 0.003(4) 0.011(3) 0.002(3) 0.002(3) -0.001(3)
O4 0.011(4) 0.007(4) 0.010(4) 0.000(3) -0.001(3) -0.001(3)
N1 0.030(8) 0.030(8) 0.022(9) 0.000 0.000 0.015(4)
N2 0.025(7) 0.025(7) 0.011(8) 0.000 0.000 0.013(4)

loop_
_atom_site_label
_atom_site_type_symbol
_atom_site_fract_x
_atom_site_fract_y
_atom_site_fract_z
_atom_site_U_iso_or_equiv
_atom_site_thermal_displace_type
_atom_site_occupancy
_atom_site_calc_flag
_atom_site_refinement_flags
_atom_site_disorder_group
Te Te 0.0000 0.0000 0.14725(11) 0.0086(4) Uani 1 d S .
Mo Mo 0.13273(11) 0.34081(13) 0.39095(10) 0.0080(4) Uani 1 d . .
O1 O 0.2470(12) 0.1250(11) 0.4046(10) 0.014(2) Uani 1 d . .
O2 O 0.4017(15) 0.1989(12) 0.0289(7) 0.015(2) Uani 1 d . .
O3 O 0.0829(12) 0.5463(11) 0.3507(7) 0.008(2) Uani 1 d . .
O4 O 0.1362(11) 0.2598(14) 0.2228(6) 0.012(2) Uani 1 d . .
N1 N 0.3333 0.6667 0.1148(19) 0.028(5) Uani 1 d S .
N2 N 0.6667 0.3333 0.2341(16) 0.020(4) Uani 1 d S .

loop_
_atom_type_symbol
_atom_type_description
_atom_type_scat_dispersion_real
_atom_type_scat_dispersion_imag
_atom_type_scat_source
Te Te -0.5308 1.6751 'International Tables Vol C Tables 4.2.6.8 and 6.1.1.4'
Mo Mo -1.6832 0.6857 'International Tables Vol C Tables 4.2.6.8 and 6.1.1.4'
O O 0.0106 0.0060 'International Tables Vol C Tables 4.2.6.8 and 6.1.1.4'
H H 0.0000 0.0000 'International Tables Vol C Tables 4.2.6.8 and 6.1.1.4'
N N 0.0040 0.0030 'International Tables Vol C Tables 4.2.6.8 and 6.1.1.4'

loop_
_geom_angle_atom_site_label_1
_geom_angle_atom_site_label_2
_geom_angle_atom_site_label_3
_geom_angle
_geom_angle_site_symmetry_1
_geom_angle_site_symmetry_3
_geom_angle_publ_flag
O4 Te O4 98.7(3) . 2 ?
O4 Te O4 98.7(3) . 3 ?
O4 Te O4 98.7(3) 2 3 ?
O2 Mo O1 100.9(5) 6 2 ?
O2 Mo O3 101.7(4) 6 . ?
O1 Mo O3 102.3(4) 2 . ?
O2 Mo O3 87.6(4) 6 2_665 ?
O1 Mo O3 163.5(4) 2 2_665 ?
O3 Mo O3 89.6(5) . 2_665 ?
O2 Mo O4 161.5(3) 6 . ?
O1 Mo O4 89.5(4) 2 . ?
O3 Mo O4 90.8(4) . . ?
O3 Mo O4 78.8(3) 2_665 . ?
O2 Mo O1 86.6(4) 6 . ?
O1 Mo O1 87.6(4) 2 . ?
O3 Mo O1 165.5(4) . . ?
O3 Mo O1 78.7(3) 2_665 . ?
O4 Mo O1 78.5(4) . . ?
O2 Mo N2 128.1(3) 6 1_455 ?
O1 Mo N2 59.9(3) 2 1_455 ?
O3 Mo N2 47.9(3) . 1_455 ?
O3 Mo N2 125.0(3) 2_665 1_455 ?
O4 Mo N2 70.4(3) . 1_455 ?
O1 Mo N2 134.1(3) . 1_455 ?
O2 Mo N1 133.1(4) 6 . ?
O1 Mo N1 122.4(4) 2 . ?
O3 Mo N1 55.2(3) . . ?
O3 Mo N1 56.0(2) 2_665 . ?
O4 Mo N1 46.1(3) . . ?
O1 Mo N1 110.5(3) . . ?
N2 Mo N1 69.9(2) 1_455 . ?
Mo O1 Mo 150.4(5) 3 . ?
Mo O1 N2 92.9(3) 3 . ?
Mo O1 N2 103.0(3) . . ?
Mo O2 N2 156.7(5) 5_554 . ?
Mo O3 Mo 136.1(4) . 3_565 ?
Mo O3 N2 105.8(3) . 1_455 ?
Mo O3 N2 116.8(3) 3_565 1_455 ?
Mo O3 N1 98.0(3) . . ?
Mo O3 N1 91.5(3) 3_565 . ?
N2 O3 N1 91.3(4) 1_455 . ?
Te O4 Mo 132.2(4) . . ?
Te O4 N1 124.4(5) . . ?
Mo O4 N1 102.1(5) . . ?
O4 N1 O4 101.4(5) 3_565 2_665 ?
O4 N1 O4 101.4(5) 3_565 . ?
O4 N1 O4 101.4(5) 2_665 . ?
O4 N1 O3 53.5(4) 3_565 3_565 ?
O4 N1 O3 51.3(4) 2_665 3_565 ?
O4 N1 O3 92.6(6) . 3_565 ?
O4 N1 O3 51.3(4) 3_565 . ?
O4 N1 O3 92.6(6) 2_665 . ?
O4 N1 O3 53.5(4) . . ?
O3 N1 O3 50.1(4) 3_565 . ?
O4 N1 O3 92.6(6) 3_565 2_665 ?
O4 N1 O3 53.5(4) 2_665 2_665 ?
O4 N1 O3 51.3(4) . 2_665 ?
O3 N1 O3 50.1(4) 3_565 2_665 ?
O3 N1 O3 50.1(4) . 2_665 ?
O4 N1 Mo 31.8(3) 3_565 3_565 ?
O4 N1 Mo 78.1(5) 2_665 3_565 ?
O4 N1 Mo 85.2(5) . 3_565 ?
O3 N1 Mo 26.8(2) 3_565 3_565 ?
O3 N1 Mo 32.5(2) . 3_565 ?
O3 N1 Mo 61.3(4) 2_665 3_565 ?
O4 N1 Mo 78.1(5) 3_565 . ?
O4 N1 Mo 85.2(5) 2_665 . ?
O4 N1 Mo 31.8(3) . . ?
O3 N1 Mo 61.3(4) 3_565 . ?
O3 N1 Mo 26.8(2) . . ?
O3 N1 Mo 32.5(2) 2_665 . ?
Mo N1 Mo 54.9(3) 3_565 . ?
O4 N1 Mo 85.2(5) 3_565 2_665 ?
O4 N1 Mo 31.8(3) 2_665 2_665 ?
O4 N1 Mo 78.1(5) . 2_665 ?
O3 N1 Mo 32.5(2) 3_565 2_665 ?
O3 N1 Mo 61.3(4) . 2_665 ?
O3 N1 Mo 26.8(2) 2_665 2_665 ?
Mo N1 Mo 54.9(3) 3_565 2_665 ?
Mo N1 Mo 54.9(3) . 2_665 ?
O4 N1 N2 56.4(2) 3_565 1_565 ?
O4 N1 N2 54.5(2) 2_665 1_565 ?
O4 N1 N2 134.6(8) . 1_565 ?
O3 N1 N2 42.0(3) 3_565 1_565 ?
O3 N1 N2 86.7(5) . 1_565 ?
O3 N1 N2 87.7(5) 2_665 1_565 ?
Mo N1 N2 54.6(3) 3_565 1_565 ?
Mo N1 N2 103.2(6) . 1_565 ?
Mo N1 N2 62.4(3) 2_665 1_565 ?
O4 N1 N2 54.5(2) 3_565 1_455 ?
O4 N1 N2 134.6(8) 2_665 1_455 ?
O4 N1 N2 56.4(2) . 1_455 ?
O3 N1 N2 87.7(5) 3_565 1_455 ?
O3 N1 N2 42.0(3) . 1_455 ?
O3 N1 N2 86.7(5) 2_665 1_455 ?
Mo N1 N2 62.4(3) 3_565 1_455 ?
Mo N1 N2 54.6(3) . 1_455 ?
Mo N1 N2 103.2(6) 2_665 1_455 ?
N2 N1 N2 110.2(4) 1_565 1_455 ?
O4 N1 N2 134.6(8) 3_565 . ?
O4 N1 N2 56.4(2) 2_665 . ?
O4 N1 N2 54.5(2) . . ?
O3 N1 N2 86.7(5) 3_565 . ?
O3 N1 N2 87.7(5) . . ?
O3 N1 N2 42.0(3) 2_665 . ?
Mo N1 N2 103.2(6) 3_565 . ?
Mo N1 N2 62.4(3) . . ?
Mo N1 N2 54.6(3) 2_665 . ?
N2 N1 N2 110.2(4) 1_565 . ?
N2 N1 N2 110.2(4) 1_455 . ?
O2 N2 O2 58.4(4) 2_655 . ?
O2 N2 O2 58.4(4) 2_655 3_665 ?
O2 N2 O2 58.4(4) . 3_665 ?
O2 N2 O3 98.1(3) 2_655 1_655 ?
O2 N2 O3 152.2(6) . 1_655 ?
O2 N2 O3 97.8(3) 3_665 1_655 ?
O2 N2 O3 97.8(3) 2_655 3 ?
O2 N2 O3 98.1(3) . 3 ?
O2 N2 O3 152.2(6) 3_665 3 ?
O3 N2 O3 99.8(5) 1_655 3 ?
O2 N2 O3 152.2(6) 2_655 2_665 ?
O2 N2 O3 97.8(3) . 2_665 ?
O2 N2 O3 98.1(3) 3_665 2_665 ?
O3 N2 O3 99.8(5) 1_655 2_665 ?
O3 N2 O3 99.8(5) 3 2_665 ?
O2 N2 O1 93.3(3) 2_655 2_655 ?
O2 N2 O1 136.2(3) . 2_655 ?
O2 N2 O1 137.1(3) 3_665 2_655 ?
O3 N2 O1 51.3(3) 1_655 2_655 ?
O3 N2 O1 49.7(3) 3 2_655 ?
O3 N2 O1 114.5(7) 2_665 2_655 ?
O2 N2 O1 136.2(3) 2_655 3_665 ?
O2 N2 O1 137.1(3) . 3_665 ?
O2 N2 O1 93.3(3) 3_665 3_665 ?
O3 N2 O1 49.7(3) 1_655 3_665 ?
O3 N2 O1 114.5(7) 3 3_665 ?
O3 N2 O1 51.3(3) 2_665 3_665 ?
O1 N2 O1 86.7(5) 2_655 3_665 ?
O2 N2 O1 137.1(3) 2_655 . ?
O2 N2 O1 93.3(3) . . ?
O2 N2 O1 136.2(3) 3_665 . ?
O3 N2 O1 114.5(7) 1_655 . ?
O3 N2 O1 51.3(3) 3 . ?
O3 N2 O1 49.7(3) 2_665 . ?
O1 N2 O1 86.7(5) 2_655 . ?
O1 N2 O1 86.7(5) 3_665 . ?
O2 N2 Mo 88.7(2) 2_655 1_655 ?
O2 N2 Mo 146.0(4) . 1_655 ?
O2 N2 Mo 113.5(2) 3_665 1_655 ?
O3 N2 Mo 26.3(2) 1_655 1_655 ?
O3 N2 Mo 76.9(3) 3 1_655 ?
O3 N2 Mo 116.1(5) 2_665 1_655 ?
O1 N2 Mo 27.14(14) 2_655 1_655 ?
O1 N2 Mo 72.0(3) 3_665 1_655 ?
O1 N2 Mo 108.0(5) . 1_655 ?
O2 N2 Mo 113.5(2) 2_655 3 ?
O2 N2 Mo 88.7(2) . 3 ?
O2 N2 Mo 146.0(4) 3_665 3 ?
O3 N2 Mo 116.1(5) 1_655 3 ?
O3 N2 Mo 26.3(2) 3 3 ?
O3 N2 Mo 76.9(3) 2_665 3 ?
O1 N2 Mo 72.0(3) 2_655 3 ?
O1 N2 Mo 108.0(5) 3_665 3 ?
O1 N2 Mo 27.14(14) . 3 ?
Mo N2 Mo 98.4(3) 1_655 3 ?
O2 N2 Mo 146.0(4) 2_655 2_665 ?
O2 N2 Mo 113.5(2) . 2_665 ?
O2 N2 Mo 88.7(2) 3_665 2_665 ?
O3 N2 Mo 76.9(3) 1_655 2_665 ?
O3 N2 Mo 116.1(5) 3 2_665 ?
O3 N2 Mo 26.3(2) 2_665 2_665 ?
O1 N2 Mo 108.0(5) 2_655 2_665 ?
O1 N2 Mo 27.14(14) 3_665 2_665 ?
O1 N2 Mo 72.0(3) . 2_665 ?
Mo N2 Mo 98.4(3) 1_655 2_665 ?
Mo N2 Mo 98.4(3) 3 2_665 ?

loop_
_geom_bond_atom_site_label_1
_geom_bond_atom_site_label_2
_geom_bond_distance
_geom_bond_site_symmetry_2
_geom_bond_publ_flag
Te O4 1.884(9) . ?
Te O4 1.884(9) 2 ?
Te O4 1.884(9) 3 ?
Mo O2 1.728(8) 6 ?
Mo O1 1.772(7) 2 ?
Mo O3 1.786(7) . ?
Mo O3 2.111(7) 2_665 ?
Mo O4 2.112(8) . ?
Mo O1 2.135(7) . ?
Mo N2 3.880(10) 1_455 ?
Mo N1 3.92(2) . ?
O1 Mo 1.772(7) 3 ?
O1 N2 3.362(14) . ?
O2 Mo 1.728(8) 5_554 ?
O2 N2 2.99(2) . ?
O3 Mo 2.111(7) 3_565 ?
O3 N2 2.992(13) 1_455 ?
O3 N1 3.25(2) . ?
O4 N1 2.892(14) . ?
N1 O4 2.892(14) 3_565 ?
N1 O4 2.892(14) 2_665 ?
N1 O3 3.25(2) 3_565 ?
N1 O3 3.25(2) 2_665 ?
N1 Mo 3.92(2) 3_565 ?
N1 Mo 3.92(2) 2_665 ?
N1 N2 4.470(11) 1_565 ?
N1 N2 4.470(11) 1_455 ?
N1 N2 4.470(11) . ?
N2 O2 2.99(2) 2_655 ?
N2 O2 2.99(2) 3_665 ?
N2 O3 2.992(13) 1_655 ?
N2 O3 2.992(13) 3 ?
N2 O3 2.992(13) 2_665 ?
N2 O1 3.362(14) 2_655 ?
N2 O1 3.362(15) 3_665 ?
N2 Mo 3.880(10) 1_655 ?
N2 Mo 3.880(10) 3 ?
N2 Mo 3.880(10) 2_665 ?
